data_7054998
loop_
_publ_author_name
'Vrdoljak, Vi\<snja'
'Prugove\<cki, Biserka'
'Puli\'c, Ivana'
'Cigler, Marko'
'Sviben, Dora'
'Parlov Vukovi\'c, Jelena'
'Novak, Predrag'
'Matkovi\'c-\<Calogovi\'c, Dubravka'
'Cindri\'c, Marina'

_publ_section_title
;
 Dioxidomolybdenum(vi) complexes with isoniazid-related hydrazones:
 solution-based, mechanochemical and UV-light assisted deprotonation
;
_journal_issue 9
_journal_name_full 'New J. Chem.'
_journal_page_first 7322
_journal_paper_doi 10.1039/C5NJ01567G
_journal_volume 39
_journal_year 2015
_chemical_formula_sum 'C18 H23 Cl Mo N4 O5'
_chemical_formula_weight 506.79
_chemical_name_systematic
'cis-dioxido-(diethylamino-salicylaldehyde isonicotinylhydrazonato-O,N,O)methanol molybdenum(VI) chloride'
_space_group_crystal_system triclinic
_space_group_IT_number 2
_space_group_name_Hall '-P 1'
_space_group_name_H-M_alt 'P -1'
_symmetry_space_group_name_Hall '-P 1'
_symmetry_space_group_name_H-M 'P -1'
_atom_sites_solution_hydrogens mixed
_audit_creation_method SHELXL-2013
_audit_update_record
;
2015-07-10 deposited with the CCDC.
2015-07-15 downloaded from the CCDC.
;
_cell_angle_alpha 82.827(4)
_cell_angle_beta 72.104(4)
_cell_angle_gamma 89.482(4)
_cell_formula_units_Z 2
_cell_length_a 9.2614(4)
_cell_length_b 9.9979(6)
_cell_length_c 11.8619(5)
_cell_measurement_reflns_used 5081
_cell_measurement_temperature 295(2)
_cell_measurement_theta_max 30.5182
_cell_measurement_theta_min 3.7687
_cell_volume 1036.52(9)
_computing_cell_refinement 'CrysAlis RED (Oxford Diffraction,2010)'
_computing_data_collection 'CrysAlis CCD (Oxford Diffraction,2010)'
_computing_data_reduction 'CrysAlis RED (Oxford Diffraction,2010)'
_computing_molecular_graphics 'PLATON98 (Spek, 1990)'
_computing_publication_material 'SHELXL-2013 (Sheldrick, 2013)'
_computing_structure_refinement 'SHELXL-2013 (Sheldrick, 2013)'
_computing_structure_solution 'SHELXS-97 (Sheldrick, 1990)'
_diffrn_ambient_temperature 295(2)
_diffrn_detector_area_resol_mean CCD
_diffrn_measured_fraction_theta_full 0.996
_diffrn_measured_fraction_theta_max 0.915
_diffrn_measurement_device_type graphite
_diffrn_measurement_method 'Xcalibur CCD'
_diffrn_radiation_type MoK\a
_diffrn_radiation_wavelength 0.71073
_diffrn_reflns_av_R_equivalents 0.0459
_diffrn_reflns_av_unetI/netI 0.0547
_diffrn_reflns_laue_measured_fraction_full 0.996
_diffrn_reflns_laue_measured_fraction_max 0.915
_diffrn_reflns_limit_h_max 12
_diffrn_reflns_limit_h_min -13
_diffrn_reflns_limit_k_max 8
_diffrn_reflns_limit_k_min -14
_diffrn_reflns_limit_l_max 16
_diffrn_reflns_limit_l_min -16
_diffrn_reflns_number 9855
_diffrn_reflns_point_group_measured_fraction_full 0.996
_diffrn_reflns_point_group_measured_fraction_max 0.915
_diffrn_reflns_theta_full 25.242
_diffrn_reflns_theta_max 29.991
_diffrn_reflns_theta_min 3.772
_diffrn_source 'fine-focus sealed tube'
_exptl_absorpt_coefficient_mu 0.799
_exptl_absorpt_correction_T_max 1.00000
_exptl_absorpt_correction_T_min 0.83659
_exptl_absorpt_correction_type multi-scan
_exptl_absorpt_process_details multi-scan
_exptl_crystal_colour purple-red
_exptl_crystal_density_diffrn 1.624
_exptl_crystal_description plate
_exptl_crystal_F_000 516
_exptl_crystal_size_max 0.38
_exptl_crystal_size_mid 0.26
_exptl_crystal_size_min 0.18
_refine_diff_density_max 1.100
_refine_diff_density_min -0.985
_refine_diff_density_rms 0.101
_refine_ls_extinction_method none
_refine_ls_goodness_of_fit_ref 0.932
_refine_ls_hydrogen_treatment mixed
_refine_ls_matrix_type full
_refine_ls_number_parameters 321
_refine_ls_number_reflns 5519
_refine_ls_number_restraints 0
_refine_ls_restrained_S_all 0.932
_refine_ls_R_factor_all 0.0577
_refine_ls_R_factor_gt 0.0435
_refine_ls_shift/su_max 0.001
_refine_ls_shift/su_mean 0.000
_refine_ls_structure_factor_coef Fsqd
_refine_ls_weighting_details 'w=1/[\s^2^(Fo^2^)+(0.0665P)^2^] where P=(Fo^2^+2Fc^2^)/3'
_refine_ls_weighting_scheme calc
_refine_ls_wR_factor_gt 0.1050
_refine_ls_wR_factor_ref 0.1101
_reflns_Friedel_coverage 0.000
_reflns_number_gt 4217
_reflns_number_total 5519
_reflns_threshold_expression 'I > 2\s(I)'
_cod_data_source_file c5nj01567g2.cif
_cod_data_source_block shelx
_cod_depositor_comments 'Adding full bibliography for 7054993--7055000.cif.'
_cod_database_code 7054998
_shelx_space_group_comment
;
The symmetry employed for this shelxl refinement is uniquely defined
by the following loop, which should always be used as a source of
symmetry information in preference to the above space-group names.
They are only intended as comments.
;
_shelxl_version_number 2013-4

loop_
_space_group_symop_operation_xyz
'x, y, z'
'-x, -y, -z'

loop_
_atom_site_label
_atom_site_type_symbol
_atom_site_fract_x
_atom_site_fract_y
_atom_site_fract_z
_atom_site_U_iso_or_equiv
_atom_site_adp_type
_atom_site_occupancy
_atom_site_site_symmetry_order
_atom_site_calc_flag
_atom_site_refinement_flags_posn
_atom_site_refinement_flags_adp
_atom_site_refinement_flags_occupancy
_atom_site_disorder_assembly
_atom_site_disorder_group
C1 C 0.5664(3) 0.1911(3) 0.4313(3) 0.0390(6) Uani 1 1 d . . . . .
C2 C 0.6103(3) -0.0359(3) 0.2364(3) 0.0385(6) Uani 1 1 d . . . . .
C3 C 0.5352(3) -0.1051(3) 0.1668(3) 0.0379(6) Uani 1 1 d . . . . .
C4 C 0.3904(3) -0.0714(3) 0.1620(3) 0.0449(7) Uani 1 1 d . . . . .
C5 C 0.3264(3) -0.1388(3) 0.0954(3) 0.0496(7) Uani 1 1 d . . . . .
C6 C 0.5368(4) -0.2735(3) 0.0423(3) 0.0509(8) Uani 1 1 d . . . . .
C7 C 0.6075(3) -0.2095(3) 0.1063(3) 0.0453(7) Uani 1 1 d . . . . .
C8 C 0.7865(3) 0.2243(3) 0.5052(2) 0.0370(6) Uani 1 1 d . . . . .
C9 C 0.6377(3) 0.2532(3) 0.5014(2) 0.0366(6) Uani 1 1 d . . . . .
C10 C 0.5601(3) 0.3503(3) 0.5728(3) 0.0427(6) Uani 1 1 d . . . . .
C11 C 0.6222(3) 0.4147(3) 0.6417(3) 0.0436(7) Uani 1 1 d . . . . .
C12 C 0.7704(3) 0.3837(3) 0.6466(3) 0.0436(6) Uani 1 1 d . . . . .
C13 C 0.8492(3) 0.2857(3) 0.5762(3) 0.0426(6) Uani 1 1 d . . . . .
C14 C 0.7563(4) 0.5524(3) 0.7828(3) 0.0524(8) Uani 1 1 d . . . . .
H14A H 0.7972 0.5600 0.8479 0.063 Uiso 1 1 calc R U . . .
H14B H 0.6491 0.5283 0.8175 0.063 Uiso 1 1 calc R U . . .
C15 C 0.7730(4) 0.6868(4) 0.7077(4) 0.0703(10) Uani 1 1 d . . . . .
H15A H 0.7207 0.7529 0.7562 0.106 Uiso 1 1 calc R U . . .
H15B H 0.7305 0.6809 0.6442 0.106 Uiso 1 1 calc R U . . .
H15C H 0.8787 0.7126 0.6747 0.106 Uiso 1 1 calc R U . . .
C18 C 1.0106(4) 0.2098(5) 0.0801(3) 0.0752(12) Uani 1 1 d . . . . .
H18A H 1.0046 0.2951 0.0349 0.113 Uiso 1 1 calc R U . . .
H18B H 1.0010 0.1383 0.0357 0.113 Uiso 1 1 calc R U . . .
H18C H 1.1066 0.2051 0.0954 0.113 Uiso 1 1 calc R U . . .
N1 N 0.6258(2) 0.0979(2) 0.3650(2) 0.0370(5) Uani 1 1 d . . . . .
N2 N 0.5359(2) 0.0515(2) 0.3026(2) 0.0403(5) Uani 1 1 d . . . . .
N3 N 0.4013(3) -0.2369(3) 0.0362(3) 0.0494(6) Uani 1 1 d . . . . .
N4 N 0.8323(3) 0.4444(4) 0.7171(3) 0.0695(9) Uani 1 1 d . . . . .
O1 O 0.7516(2) -0.0673(2) 0.2281(2) 0.0492(5) Uani 1 1 d . . . . .
O2 O 0.8713(2) 0.1381(2) 0.4361(2) 0.0469(5) Uani 1 1 d . . . . .
O3 O 0.7982(2) -0.1319(2) 0.4445(2) 0.0560(6) Uani 1 1 d . . . . .
O4 O 1.0312(2) -0.0220(2) 0.2573(2) 0.0485(5) Uani 1 1 d . . . . .
O5 O 0.8920(3) 0.1967(3) 0.1898(2) 0.0610(7) Uani 1 1 d . . . . .
Cl Cl 0.30965(10) -0.41301(9) -0.11759(8) 0.0604(2) Uani 1 1 d . . . . .
Mo Mo 0.84906(2) 0.00435(2) 0.34021(2) 0.03852(10) Uani 1 1 d . . . . .
C17A C 0.9600(8) 0.3795(7) 0.7548(6) 0.0403(18) Uani 0.483(10) 1 d . . P A 1
H17A H 0.9609 0.2840 0.7475 0.048 Uiso 0.483(10) 1 calc R U P A 1
H17B H 0.9477 0.3902 0.8374 0.048 Uiso 0.483(10) 1 calc R U P A 1
C18A C 1.1078(10) 0.4492(9) 0.6730(8) 0.069(2) Uani 0.517(10) 1 d . . P A 1
H18D H 1.1919 0.4100 0.6948 0.103 Uiso 0.517(10) 1 calc R U P A 1
H18E H 1.1056 0.5436 0.6810 0.103 Uiso 0.517(10) 1 calc R U P A 1
H18F H 1.1187 0.4378 0.5916 0.103 Uiso 0.517(10) 1 calc R U P A 1
C17B C 1.0098(11) 0.4627(8) 0.6841(7) 0.052(2) Uani 0.483(10) 1 d . . P A 2
H17C H 1.0603 0.4387 0.6050 0.063 Uiso 0.483(10) 1 calc R U P A 2
H17D H 1.0386 0.5549 0.6871 0.063 Uiso 0.483(10) 1 calc R U P A 2
C18B C 1.0470(13) 0.3693(8) 0.7764(8) 0.076(3) Uani 0.517(10) 1 d . . P A 2
H18G H 1.1545 0.3734 0.7635 0.114 Uiso 0.517(10) 1 calc R U P A 2
H18H H 1.0161 0.2791 0.7723 0.114 Uiso 0.517(10) 1 calc R U P A 2
H18I H 0.9946 0.3943 0.8538 0.114 Uiso 0.517(10) 1 calc R U P A 2
H1 H 0.470(4) 0.220(3) 0.435(3) 0.046(8) Uiso 1 1 d . . . . .
H3 H 0.363(4) -0.281(4) -0.003(3) 0.067(12) Uiso 1 1 d . . . . .
H4 H 0.346(4) -0.015(4) 0.203(3) 0.052(9) Uiso 1 1 d . . . . .
H5 H 0.227(4) -0.123(4) 0.091(3) 0.060(10) Uiso 1 1 d . . . . .
H05 H 0.839(4) 0.237(4) 0.178(3) 0.049(11) Uiso 1 1 d . . . . .
H6 H 0.569(4) -0.330(4) 0.003(3) 0.058(11) Uiso 1 1 d . . . . .
H7 H 0.695(4) -0.238(4) 0.107(3) 0.071(12) Uiso 1 1 d . . . . .
H10 H 0.458(4) 0.374(4) 0.579(3) 0.072(11) Uiso 1 1 d . . . . .
H11 H 0.572(4) 0.476(4) 0.680(3) 0.056(10) Uiso 1 1 d . . . . .
H13 H 0.945(4) 0.270(4) 0.576(3) 0.058(10) Uiso 1 1 d . . . . .

loop_
_atom_site_aniso_label
_atom_site_aniso_U_11
_atom_site_aniso_U_22
_atom_site_aniso_U_33
_atom_site_aniso_U_23
_atom_site_aniso_U_13
_atom_site_aniso_U_12
C1 0.0301(12) 0.0376(14) 0.0485(16) -0.0116(12) -0.0088(11) 0.0082(10)
C2 0.0332(12) 0.0362(14) 0.0458(16) -0.0099(12) -0.0101(11) 0.0062(10)
C3 0.0367(13) 0.0331(13) 0.0404(15) -0.0071(11) -0.0057(11) 0.0021(10)
C4 0.0386(14) 0.0412(16) 0.0580(19) -0.0209(14) -0.0141(13) 0.0102(12)
C5 0.0390(15) 0.0482(17) 0.065(2) -0.0204(15) -0.0167(14) 0.0082(13)
C6 0.0536(18) 0.0439(17) 0.056(2) -0.0220(15) -0.0117(14) 0.0144(14)
C7 0.0398(15) 0.0461(17) 0.0494(18) -0.0155(13) -0.0097(13) 0.0119(13)
C8 0.0355(13) 0.0318(13) 0.0423(15) -0.0088(11) -0.0088(11) 0.0099(10)
C9 0.0330(12) 0.0352(13) 0.0419(15) -0.0110(11) -0.0097(11) 0.0075(10)
C10 0.0341(13) 0.0441(16) 0.0505(17) -0.0138(13) -0.0113(12) 0.0113(11)
C11 0.0422(15) 0.0425(16) 0.0474(17) -0.0184(13) -0.0111(12) 0.0149(12)
C12 0.0457(15) 0.0439(16) 0.0451(16) -0.0158(13) -0.0162(12) 0.0127(12)
C13 0.0380(14) 0.0459(16) 0.0493(17) -0.0169(13) -0.0173(12) 0.0144(12)
C14 0.0563(18) 0.0517(18) 0.0554(19) -0.0229(15) -0.0202(15) 0.0130(14)
C15 0.073(2) 0.062(2) 0.076(3) -0.006(2) -0.023(2) 0.0019(19)
C18 0.060(2) 0.092(3) 0.058(2) 0.004(2) -0.0016(18) 0.011(2)
N1 0.0299(10) 0.0365(12) 0.0450(13) -0.0120(10) -0.0096(9) 0.0059(9)
N2 0.0333(11) 0.0400(12) 0.0503(14) -0.0156(11) -0.0131(10) 0.0059(9)
N3 0.0509(15) 0.0443(15) 0.0580(17) -0.0211(13) -0.0186(13) 0.0039(11)
N4 0.0623(17) 0.084(2) 0.088(2) -0.0568(18) -0.0441(16) 0.0361(16)
O1 0.0384(10) 0.0534(12) 0.0608(13) -0.0266(10) -0.0157(9) 0.0168(9)
O2 0.0348(9) 0.0519(12) 0.0619(13) -0.0281(10) -0.0189(9) 0.0151(8)
O3 0.0490(12) 0.0493(13) 0.0667(15) -0.0037(11) -0.0154(11) 0.0071(10)
O4 0.0340(9) 0.0497(12) 0.0617(13) -0.0210(10) -0.0094(9) 0.0159(8)
O5 0.0448(13) 0.0600(15) 0.0649(16) 0.0055(12) -0.0031(11) 0.0160(12)
Cl 0.0736(5) 0.0527(5) 0.0715(6) -0.0266(4) -0.0400(4) 0.0205(4)
Mo 0.03099(13) 0.03650(14) 0.04881(16) -0.01373(10) -0.01046(10) 0.01137(9)
C17A 0.045(4) 0.039(3) 0.044(4) -0.007(3) -0.024(3) 0.010(3)
C18A 0.049(5) 0.069(5) 0.094(6) -0.012(4) -0.029(4) 0.002(4)
C17B 0.060(6) 0.050(4) 0.055(4) -0.018(4) -0.026(4) 0.005(4)
C18B 0.093(7) 0.061(5) 0.089(6) -0.021(4) -0.046(5) 0.020(4)

loop_
_atom_type_symbol
_atom_type_description
_atom_type_scat_dispersion_real
_atom_type_scat_dispersion_imag
_atom_type_scat_source
C C 0.0033 0.0016 'International Tables Vol C Tables 4.2.6.8 and 6.1.1.4'
H H 0.0000 0.0000 'International Tables Vol C Tables 4.2.6.8 and 6.1.1.4'
N N 0.0061 0.0033 'International Tables Vol C Tables 4.2.6.8 and 6.1.1.4'
O O 0.0106 0.0060 'International Tables Vol C Tables 4.2.6.8 and 6.1.1.4'
Cl Cl 0.1484 0.1585 'International Tables Vol C Tables 4.2.6.8 and 6.1.1.4'
Mo Mo -1.6832 0.6857 'International Tables Vol C Tables 4.2.6.8 and 6.1.1.4'

loop_
_geom_angle_atom_site_label_1
_geom_angle_atom_site_label_2
_geom_angle_atom_site_label_3
_geom_angle
N1 C1 C9 124.8(2)
N2 C2 O1 123.5(3)
N2 C2 C3 119.2(2)
O1 C2 C3 117.3(2)
C7 C3 C4 118.7(3)
C7 C3 C2 119.5(3)
C4 C3 C2 121.7(3)
C5 C4 C3 119.1(3)
N3 C5 C4 120.3(3)
N3 C6 C7 120.9(3)
C6 C7 C3 119.2(3)
O2 C8 C13 118.0(2)
O2 C8 C9 120.6(3)
C13 C8 C9 121.3(2)
C1 C9 C10 119.8(2)
C1 C9 C8 123.7(2)
C10 C9 C8 116.6(3)
C11 C10 C9 122.9(3)
C10 C11 C12 120.3(3)
N4 C12 C13 121.5(3)
N4 C12 C11 121.0(3)
C13 C12 C11 117.5(3)
C8 C13 C12 121.5(3)
N4 C14 C15 113.8(3)
C1 N1 N2 115.2(2)
C1 N1 Mo 128.5(2)
N2 N1 Mo 116.32(16)
C2 N2 N1 109.1(2)
C6 N3 C5 121.7(3)
C12 N4 C14 121.7(3)
C12 N4 C17A 119.9(3)
C14 N4 C17A 116.6(3)
C12 N4 C17B 120.5(4)
C14 N4 C17B 110.5(4)
C2 O1 Mo 118.65(18)
C8 O2 Mo 139.58(18)
C18 O5 Mo 124.6(2)
O3 Mo O4 105.34(11)
O3 Mo O2 100.60(11)
O4 Mo O2 103.76(9)
O3 Mo O1 94.47(11)
O4 Mo O1 95.33(9)
O2 Mo O1 151.44(9)
O3 Mo N1 100.04(9)
O4 Mo N1 152.42(10)
O2 Mo N1 81.66(8)
O1 Mo N1 71.85(8)
O3 Mo O5 173.27(10)
O4 Mo O5 79.81(10)
O2 Mo O5 82.08(10)
O1 Mo O5 80.60(10)
N1 Mo O5 74.13(8)
N4 C17A C18A 107.4(6)
C18B C17B N4 103.4(7)

loop_
_geom_bond_atom_site_label_1
_geom_bond_atom_site_label_2
_geom_bond_distance
C1 N1 1.303(3)
C1 C9 1.409(4)
C2 N2 1.297(3)
C2 O1 1.320(3)
C2 C3 1.466(4)
C3 C7 1.389(4)
C3 C4 1.396(4)
C4 C5 1.362(5)
C5 N3 1.340(4)
C6 N3 1.325(4)
C6 C7 1.360(5)
C8 O2 1.342(3)
C8 C13 1.363(4)
C8 C9 1.418(4)
C9 C10 1.413(4)
C10 C11 1.357(4)
C11 C12 1.421(4)
C12 N4 1.350(4)
C12 C13 1.417(4)
C14 N4 1.459(4)
C14 C15 1.498(5)
C18 O5 1.413(4)
N1 N2 1.388(3)
N1 Mo 2.213(2)
N4 C17A 1.502(8)
N4 C17B 1.575(10)
O1 Mo 2.020(2)
O2 Mo 1.911(2)
O3 Mo 1.685(2)
O4 Mo 1.7085(18)
O5 Mo 2.400(3)
C17A C18A 1.527(10)
C17B C18B 1.471(11)
